data_7037410
loop_
_publ_author_name
'Ohtsu, Hiroyoshi'
'Kawano, Masaki'

_publ_section_title
;
 Br2 induced oxidative pore modification of a porous coordination network.
;
_journal_issue 2
_journal_name_full 'Dalton transactions (Cambridge, England : 2003)'
_journal_page_first 489
_journal_page_last 493
_journal_paper_doi 10.1039/c5dt04122h
_journal_volume 45
_journal_year 2015
_chemical_formula_moiety (ZnBr2)3(C18N6)2(Br2)0.99
_chemical_formula_sum 'C36 Br7.98 N12 Zn3'
_chemical_formula_weight 1433.925
_chemical_name_systematic ' ?'
_space_group_IT_number 14
_symmetry_cell_setting monoclinic
_symmetry_Int_Tables_number 14
_symmetry_space_group_name_Hall '-P 2yn'
_symmetry_space_group_name_H-M 'P 1 21/n 1'
_audit_update_record
;
2015-08-27 deposited with the CCDC.
2015-11-12 downloaded from the CCDC.
;
_cell_angle_alpha 90
_cell_angle_beta 90.952(4)
_cell_angle_gamma 90
_cell_formula_units_Z 4
_cell_length_a 29.337(1)
_cell_length_b 12.8766(8)
_cell_length_c 12.8601(8)
_cell_measurement_temperature 300
_cell_volume 4857.4(5)
_computing_cell_refinement 'RIETAN-FP (Izumi and Momma, 2007)'
_computing_molecular_graphics 'VESTA (Momma and Izumi, 2008)'
_computing_structure_refinement 'RIETAN-FP (Izumi and Momma, 2007)'
_computing_structure_solution DASH
_diffrn_ambient_temperature 300
_diffrn_detector 'Imaging Plate'
_diffrn_measurement_device_type 'large Debye-Scherrer camera'
_diffrn_radiation_monochromator Si(111)
_diffrn_radiation_type synchrotron
_diffrn_radiation_wavelength 1.000000
_diffrn_source synchrotron
_diffrn_source_type 'SPring-8 BL02B2'
_exptl_crystal_density_diffrn 1.9608
_exptl_crystal_density_method 'not measured'
_exptl_crystal_F_000 2676.65
_pd_block_diffractogram_id Br@ZnBr-saddle
_pd_calc_method 'Rietveld Refinement'
_pd_char_colour yellow
_pd_meas_2theta_range_inc 0.0100
_pd_meas_2theta_range_max 40.0000
_pd_meas_2theta_range_min 2.2000
_pd_meas_number_of_points 3781
_pd_meas_scan_method fixed
_pd_proc_2theta_range_inc 0.0100
_pd_proc_2theta_range_max 40.0000
_pd_proc_2theta_range_min 2.2000
_pd_proc_ls_background_function 'Legendre polynomials'
_pd_proc_ls_profile_function 'split pseudo-Voigt function'
_pd_proc_ls_prof_R_factor 0.01431
_pd_proc_ls_prof_wR_expected 0.05964
_pd_proc_ls_prof_wR_factor 0.02098
_pd_proc_wavelength 1.0000
_pd_spec_mounting capillary
_pd_spec_mount_mode transmission
_pd_spec_shape cylinder
_refine_ls_extinction_method none
_refine_ls_goodness_of_fit_all 0.3517
_refine_ls_matrix_type full
_refine_ls_number_constraints 60
_refine_ls_number_parameters 346
_refine_ls_number_restraints 245
_refine_ls_R_factor_all 0.01287
_refine_ls_R_Fsqd_factor 0.01391
_refine_ls_R_I_factor 0.02418
_refine_ls_shift/su_max 1.0E-6
_refine_ls_weighting_details 1/<i>y</i>~i~
_refine_ls_weighting_scheme sigma
_cod_data_source_file c5dt04122h2.cif
_cod_data_source_block Br2_ZnBrSD_powder
_cod_depositor_comments 'Adding full bibliography for 7037408--7037410.cif.'
_cod_database_code 7037410

loop_
_symmetry_equiv_pos_site_id
_symmetry_equiv_pos_as_xyz
1 x,y,z
2 -x+1/2,y+1/2,-z+1/2
3 -x,-y,-z
4 x+1/2,-y+1/2,z+1/2

loop_
_atom_site_label
_atom_site_fract_x
_atom_site_fract_y
_atom_site_fract_z
_atom_site_occupancy
_atom_site_symmetry_multiplicity
_atom_site_Wyckoff_symbol
_atom_site_adp_type
_atom_site_U_iso_or_equiv
_atom_site_type_symbol
Zn1 0.249(2) 0.133(2) -0.263(4) 1 4 e Uiso 0.018(6) Zn
Br2 0.253(1) 0.043(3) -0.103(3) 1 4 e Uiso 0.041(5) Br
Br3 0.245(1) 0.075(3) -0.441(3) 1 4 e Uiso 0.041(5) Br
N4 0.20(1) 0.25(2) -0.25(3) 1 4 e Uiso 0.018(6) N
N5 0.30(1) 0.24(2) -0.26(3) 1 4 e Uiso 0.018(6) N
C6 0.18(1) 0.28(4) -0.33(3) 1 4 e Uiso 0.018(6) C
C7 0.19(1) 0.30(4) -0.16(3) 1 4 e Uiso 0.018(6) C
C8 0.32(1) 0.28(3) -0.35(3) 1 4 e Uiso 0.018(6) C
C9 0.32(1) 0.29(3) -0.17(3) 1 4 e Uiso 0.018(6) C
C10 0.15(1) 0.37(4) -0.34(3) 1 4 e Uiso 0.018(6) C
C11 0.17(2) 0.39(4) -0.16(4) 1 4 e Uiso 0.018(6) C
C12 0.35(1) 0.38(4) -0.36(3) 1 4 e Uiso 0.018(6) C
C13 0.34(1) 0.39(4) -0.17(3) 1 4 e Uiso 0.018(6) C
C14 0.15(1) 0.43(3) -0.25(4) 1 4 e Uiso 0.018(6) C
C15 0.36(1) 0.43(3) -0.27(4) 1 4 e Uiso 0.018(6) C
C16 0.11(1) 0.51(3) -0.25(6) 1 4 e Uiso 0.018(6) C
C17 0.39(2) 0.52(3) -0.27(5) 1 4 e Uiso 0.018(6) C
N18 0.10(1) 0.56(4) -0.34(3) 1 4 e Uiso 0.018(6) N
N19 0.10(1) 0.55(4) -0.16(3) 1 4 e Uiso 0.018(6) N
N20 0.39(1) 0.57(4) -0.36(3) 1 4 e Uiso 0.018(6) N
N21 0.39(1) 0.57(3) -0.18(3) 1 4 e Uiso 0.018(6) N
C22 0.08(2) 0.65(5) -0.34(4) 1 4 e Uiso 0.018(6) C
C23 0.08(2) 0.65(5) -0.16(4) 1 4 e Uiso 0.018(6) C
C24 0.41(2) 0.67(5) -0.35(4) 1 4 e Uiso 0.018(6) C
C25 0.41(1) 0.67(5) -0.18(4) 1 4 e Uiso 0.018(6) C
N26 0.07(1) 0.70(2) -0.25(4) 1 4 e Uiso 0.018(6) N
C27 0.07(2) 0.70(4) -0.44(4) 1 4 e Uiso 0.018(6) C
C28 0.08(2) 0.71(4) -0.06(3) 1 4 e Uiso 0.018(6) C
N29 0.41(1) 0.72(2) -0.26(4) 1 4 e Uiso 0.018(6) N
C30 0.43(1) 0.72(4) -0.45(3) 1 4 e Uiso 0.018(6) C
C31 0.42(1) 0.71(4) -0.07(3) 1 4 e Uiso 0.018(6) C
C32 0.10(1) 0.68(3) -0.53(5) 1 4 e Uiso 0.018(6) C
C33 0.05(1) 0.79(4) -0.44(4) 1 4 e Uiso 0.018(6) C
C34 0.05(1) 0.79(3) -0.06(3) 1 4 e Uiso 0.018(6) C
C35 0.11(1) 0.69(3) 0.02(4) 1 4 e Uiso 0.018(6) C
C36 0.42(1) 0.67(3) -0.54(4) 1 4 e Uiso 0.018(6) C
C37 0.44(1) 0.82(4) -0.44(3) 1 4 e Uiso 0.018(6) C
C38 0.45(1) 0.80(4) -0.07(3) 1 4 e Uiso 0.018(6) C
C39 0.41(1) 0.67(3) 0.02(4) 1 4 e Uiso 0.018(6) C
C40 0.10(1) 0.74(4) -0.61(3) 1 4 e Uiso 0.018(6) C
C41 0.05(1) 0.85(3) -0.53(4) 1 4 e Uiso 0.018(6) C
C42 0.05(1) 0.86(3) 0.03(4) 1 4 e Uiso 0.018(6) C
C43 0.11(1) 0.76(3) 0.11(3) 1 4 e Uiso 0.018(6) C
C44 0.42(1) 0.73(3) -0.63(3) 1 4 e Uiso 0.018(6) C
C45 0.45(1) 0.88(3) -0.53(4) 1 4 e Uiso 0.018(6) C
C46 0.46(1) 0.85(3) 0.03(4) 1 4 e Uiso 0.018(6) C
C47 0.41(1) 0.72(3) 0.11(3) 1 4 e Uiso 0.018(6) C
N48 0.07(1) 0.83(3) -0.61(3) 1 4 e Uiso 0.018(6) N
N49 0.08(1) 0.84(3) 0.11(2) 1 4 e Uiso 0.018(6) N
N50 0.435(9) 0.83(3) -0.63(2) 1 4 e Uiso 0.018(6) N
N51 0.44(1) 0.81(3) 0.12(2) 1 4 e Uiso 0.018(6) N
Zn52 0.071(2) 0.919(4) 0.261(4) 1 4 e Uiso 0.018(6) Zn
Zn53 0.430(2) 0.900(4) 0.253(4) 1 4 e Uiso 0.018(6) Zn
Br54 0.004(1) 1.024(5) 0.239(4) 1 4 e Uiso 0.041(5) Br
Br55 0.143(1) 1.006(4) 0.261(3) 1 4 e Uiso 0.041(5) Br
Br56 0.490(1) 1.018(4) 0.245(3) 1 4 e Uiso 0.041(5) Br
Br57 0.357(1) 0.990(3) 0.230(4) 1 4 e Uiso 0.041(5) Br
Br58 -0.270(3) -0.659(7) 0.76(1) 0.4496 4 e Uiso 0.21(3) Br
Br59 -0.216(7) -0.78(1) 0.74(1) 0.4496 4 e Uiso 0.21(3) Br
Br60 -0.231(4) 0.209(9) 0.633(8) 0.5384 4 e Uiso 0.21(3) Br
Br61 -0.212(5) 0.187(9) 0.812(7) 0.5384 4 e Uiso 0.21(3) Br

loop_
_atom_type_symbol
_atom_type_description
_atom_type_scat_dispersion_real
_atom_type_scat_dispersion_imag
_atom_type_scat_source
C C 0.0074 0.0035 'International Tables for Crystallography, Vol. C'
Br Br -2.1196 0.5849 'International Tables for Crystallography, Vol. C'
N N 0.0136 0.0070 'International Tables for Crystallography, Vol. C'
Zn Zn -0.3198 2.5638 'International Tables for Crystallography, Vol. C'

loop_
_geom_angle_atom_site_label_1
_geom_angle_atom_site_label_2
_geom_angle_atom_site_label_3
_geom_angle
_geom_angle_site_symmetry_1
_geom_angle_site_symmetry_3
Br3 N4 Zn1 40(8) 1_555 1_555
Br3 N4 Br2 75(6) 1_555 1_555

loop_
_geom_bond_atom_site_label_1
_geom_bond_atom_site_label_2
_geom_bond_distance
_geom_bond_site_symmetry_2
Zn1 N4 2.1(3) 1_555
Zn1 N5 2.2(3) 1_555
Zn1 Br2 2.37(6) 1_555
Zn1 Br3 2.40(6) 1_555
Zn1 C6 3.0(6) 1_555
Zn1 C7 3.0(6) 1_555
Zn1 C8 3.1(5) 1_555
Zn1 C9 3.1(5) 1_555
Br2 Zn1 2.37(6) 1_555
Br3 Zn1 2.40(6) 1_555
N4 C6 1.3(4) 1_555
N4 C7 1.4(4) 1_555
N4 Zn1 2.1(3) 1_555
N4 C10 2.3(4) 1_555
N4 C11 2.4(4) 1_555
N4 C14 2.8(5) 1_555
N5 C9 1.4(3) 1_555
N5 C8 1.4(4) 1_555
N5 Zn1 2.2(3) 1_555
N5 C13 2.4(4) 1_555
N5 C12 2.4(4) 1_555
N5 C15 2.8(5) 1_555
C6 N4 1.3(4) 1_555
C6 C10 1.4(5) 1_555
C6 C7 2.3(5) 1_555
C6 C14 2.4(5) 1_555
C6 C11 2.7(5) 1_555
C6 C25 2.9(5) 2_544
C6 Zn1 3.0(6) 1_555
C7 N4 1.4(4) 1_555
C7 C11 1.4(4) 1_555
C7 C6 2.3(5) 1_555
C7 C14 2.4(4) 1_555
C7 C10 2.7(5) 1_555
C7 Zn1 3.0(6) 1_555
C8 N5 1.4(4) 1_555
C8 C12 1.4(4) 1_555
C8 C9 2.3(5) 1_555
C8 C15 2.4(4) 1_555
C8 C13 2.7(5) 1_555
C8 Zn1 3.1(5) 1_555
C9 N5 1.4(3) 1_555
C9 C13 1.4(5) 1_555
C9 C8 2.3(5) 1_555
C9 C15 2.4(5) 1_555
C9 C12 2.8(5) 1_555
C9 Zn1 3.1(5) 1_555
C10 C6 1.4(5) 1_555
C10 C14 1.4(4) 1_555
C10 N4 2.3(4) 1_555
C10 C11 2.4(5) 1_555
C10 C16 2.5(8) 1_555
C10 C7 2.7(5) 1_555
C10 N18 2.8(6) 1_555
C10 N29 3.1(5) 2_544
C11 C14 1.4(5) 1_555
C11 C7 1.4(4) 1_555
C11 C10 2.4(5) 1_555
C11 N4 2.4(4) 1_555
C11 C16 2.5(8) 1_555
C11 C6 2.7(5) 1_555
C11 N19 2.9(7) 1_555
C12 C15 1.4(4) 1_555
C12 C8 1.4(4) 1_555
C12 C13 2.4(5) 1_555
C12 N5 2.4(4) 1_555
C12 C17 2.5(7) 1_555
C12 C9 2.8(5) 1_555
C12 N20 2.9(6) 1_555
C13 C15 1.4(5) 1_555
C13 C9 1.4(5) 1_555
C13 C12 2.4(5) 1_555
C13 N5 2.4(4) 1_555
C13 C17 2.5(7) 1_555
C13 C8 2.7(5) 1_555
C13 N21 2.8(6) 1_555
C14 C10 1.4(4) 1_555
C14 C11 1.4(5) 1_555
C14 C16 1.5(5) 1_555
C14 C6 2.4(5) 1_555
C14 C7 2.4(4) 1_555
C14 N18 2.4(7) 1_555
C14 N19 2.5(7) 1_555
C14 N4 2.8(5) 1_555
C15 C12 1.4(4) 1_555
C15 C13 1.4(5) 1_555
C15 C17 1.5(6) 1_555
C15 C8 2.4(4) 1_555
C15 C9 2.4(5) 1_555
C15 N21 2.4(7) 1_555
C15 N20 2.5(6) 1_555
C15 N5 2.8(5) 1_555
C16 N18 1.3(5) 1_555
C16 N19 1.3(4) 1_555
C16 C14 1.5(5) 1_555
C16 C22 2.3(5) 1_555
C16 C23 2.3(5) 1_555
C16 C10 2.5(8) 1_555
C16 C11 2.5(8) 1_555
C16 N26 2.7(5) 1_555
C17 N21 1.3(5) 1_555
C17 N20 1.4(4) 1_555
C17 C15 1.5(6) 1_555
C17 C25 2.3(6) 1_555
C17 C24 2.3(4) 1_555
C17 C13 2.5(7) 1_555
C17 C12 2.5(7) 1_555
C17 N29 2.7(5) 1_555
N18 C22 1.3(5) 1_555
N18 C16 1.3(5) 1_555
N18 N19 2.3(4) 1_555
N18 N26 2.3(4) 1_555
N18 C27 2.4(7) 1_555
N18 C14 2.4(7) 1_555
N18 C23 2.7(5) 1_555
N18 C32 2.8(7) 1_555
N18 C10 2.8(6) 1_555
N19 C16 1.3(4) 1_555
N19 C23 1.4(4) 1_555
N19 N18 2.3(4) 1_555
N19 N26 2.4(4) 1_555
N19 C14 2.5(7) 1_555
N19 C28 2.5(7) 1_555
N19 C22 2.7(5) 1_555
N19 C11 2.9(7) 1_555
N19 C35 2.9(7) 1_555
N20 C17 1.4(4) 1_555
N20 C24 1.4(4) 1_555
N20 N21 2.3(4) 1_555
N20 N29 2.4(4) 1_555
N20 C30 2.4(7) 1_555
N20 C15 2.5(6) 1_555
N20 C25 2.7(5) 1_555
N20 C36 2.8(7) 1_555
N20 C12 2.9(6) 1_555
N21 C17 1.3(5) 1_555
N21 C25 1.4(5) 1_555
N21 N20 2.3(4) 1_555
N21 N29 2.3(4) 1_555
N21 C15 2.4(7) 1_555
N21 C31 2.4(7) 1_555
N21 C24 2.7(5) 1_555
N21 C13 2.8(6) 1_555
N21 C39 2.8(7) 1_555
C22 N18 1.3(5) 1_555
C22 N26 1.4(4) 1_555
C22 C27 1.5(5) 1_555
C22 C16 2.3(5) 1_555
C22 C23 2.3(5) 1_555
C22 C33 2.5(9) 1_555
C22 C32 2.5(8) 1_555
C22 N19 2.7(5) 1_555
C23 N26 1.3(5) 1_555
C23 N19 1.4(4) 1_555
C23 C28 1.5(4) 1_555
C23 C22 2.3(5) 1_555
C23 C16 2.3(5) 1_555
C23 C35 2.5(8) 1_555
C23 C34 2.5(7) 1_555
C23 N18 2.7(5) 1_555
C24 N29 1.4(5) 1_555
C24 N20 1.4(4) 1_555
C24 C30 1.5(5) 1_555
C24 C25 2.3(6) 1_555
C24 C17 2.3(4) 1_555
C24 C37 2.5(7) 1_555
C24 C36 2.5(8) 1_555
C24 N21 2.7(5) 1_555
C25 N29 1.3(4) 1_555
C25 N21 1.4(5) 1_555
C25 C31 1.5(4) 1_555
C25 C24 2.3(6) 1_555
C25 C17 2.3(6) 1_555
C25 C39 2.5(7) 1_555
C25 C38 2.5(7) 1_555
C25 N20 2.7(5) 1_555
C25 C6 2.9(5) 2_554
N26 C23 1.3(5) 1_555
N26 C22 1.4(4) 1_555
N26 N18 2.3(4) 1_555
N26 N19 2.4(4) 1_555
N26 C28 2.5(7) 1_555
N26 C27 2.5(8) 1_555
N26 C16 2.7(5) 1_555
N26 C33 2.9(7) 1_555
N26 C34 2.9(6) 1_555
C27 C33 1.4(4) 1_555
C27 C32 1.4(5) 1_555
C27 C22 1.5(5) 1_555
C27 C41 2.3(5) 1_555
C27 C40 2.4(5) 1_555
C27 N18 2.4(7) 1_555
C27 N26 2.5(8) 1_555
C27 N48 2.7(5) 1_555
C28 C35 1.4(4) 1_555
C28 C34 1.4(4) 1_555
C28 C23 1.5(4) 1_555
C28 C43 2.4(5) 1_555
C28 C42 2.4(5) 1_555
C28 N26 2.5(7) 1_555
C28 N19 2.5(7) 1_555
C28 N49 2.8(5) 1_555
N29 C25 1.3(4) 1_555
N29 C24 1.4(5) 1_555
N29 N21 2.3(4) 1_555
N29 N20 2.4(4) 1_555
N29 C30 2.4(7) 1_555
N29 C31 2.5(6) 1_555
N29 C17 2.7(5) 1_555
N29 C37 2.8(6) 1_555
N29 C38 2.9(6) 1_555
N29 C10 3.1(5) 2_554
C30 C37 1.4(5) 1_555
C30 C36 1.4(4) 1_555
C30 C24 1.5(5) 1_555
C30 C44 2.4(5) 1_555
C30 C45 2.4(4) 1_555
C30 N29 2.4(7) 1_555
C30 N20 2.4(7) 1_555
C30 N50 2.7(4) 1_555
C31 C39 1.4(4) 1_555
C31 C38 1.4(5) 1_555
C31 C25 1.5(4) 1_555
C31 C47 2.4(5) 1_555
C31 C46 2.4(5) 1_555
C31 N21 2.4(7) 1_555
C31 N29 2.5(6) 1_555
C31 N51 2.8(4) 1_555
C32 C40 1.4(5) 1_555
C32 C27 1.4(5) 1_555
C32 N48 2.4(3) 1_555
C32 C33 2.4(4) 1_555
C32 C22 2.5(8) 1_555
C32 C41 2.8(5) 1_555
C32 N18 2.8(7) 1_555
C33 C41 1.4(5) 1_555
C33 C27 1.4(4) 1_555
C33 N48 2.4(4) 1_555
C33 C32 2.4(4) 1_555
C33 C22 2.5(9) 1_555
C33 C40 2.8(6) 1_555
C33 N26 2.9(7) 1_555
C34 C42 1.4(4) 1_555
C34 C28 1.4(4) 1_555
C34 C35 2.4(5) 1_555
C34 N49 2.4(4) 1_555
C34 C23 2.5(7) 1_555
C34 C43 2.8(4) 1_555
C34 N26 2.9(6) 1_555
C35 C28 1.4(4) 1_555
C35 C43 1.4(4) 1_555
C35 C34 2.4(5) 1_555
C35 N49 2.4(4) 1_555
C35 C23 2.5(8) 1_555
C35 C42 2.8(5) 1_555
C35 N19 2.9(7) 1_555
C36 C44 1.4(4) 1_555
C36 C30 1.4(4) 1_555
C36 N50 2.4(4) 1_555
C36 C37 2.4(5) 1_555
C36 C24 2.5(8) 1_555
C36 C45 2.7(5) 1_555
C36 N20 2.8(7) 1_555
C37 C45 1.4(4) 1_555
C37 C30 1.4(5) 1_555
C37 N50 2.4(4) 1_555
C37 C36 2.4(5) 1_555
C37 C24 2.5(7) 1_555
C37 C44 2.7(5) 1_555
C37 N29 2.8(6) 1_555
C38 C31 1.4(5) 1_555
C38 C46 1.4(5) 1_555
C38 C39 2.4(4) 1_555
C38 N51 2.4(4) 1_555
C38 C25 2.5(7) 1_555
C38 C47 2.8(5) 1_555
C38 N29 2.9(6) 1_555
C39 C47 1.4(5) 1_555
C39 C31 1.4(4) 1_555
C39 N51 2.4(4) 1_555
C39 C38 2.4(4) 1_555
C39 C25 2.5(7) 1_555
C39 C46 2.7(5) 1_555
C39 N21 2.8(7) 1_555
C40 N48 1.4(4) 1_555
C40 C32 1.4(5) 1_555
C40 C41 2.4(4) 1_555
C40 C27 2.4(5) 1_555
C40 C33 2.8(6) 1_555
C40 Zn52 3.0(6) 1_554
C41 C33 1.4(5) 1_555
C41 N48 1.4(4) 1_555
C41 C27 2.3(5) 1_555
C41 C40 2.4(4) 1_555
C41 C32 2.8(5) 1_555
C41 Zn52 2.9(6) 1_554
C42 N49 1.4(4) 1_555
C42 C34 1.4(4) 1_555
C42 C43 2.3(4) 1_555
C42 C28 2.4(5) 1_555
C42 C35 2.8(5) 1_555
C43 N49 1.4(3) 1_555
C43 C35 1.4(4) 1_555
C43 C42 2.3(4) 1_555
C43 C28 2.4(5) 1_555
C43 C34 2.8(4) 1_555
C43 Zn52 3.0(5) 1_555
C44 C36 1.4(4) 1_555
C44 N50 1.4(3) 1_555
C44 C45 2.3(6) 1_555
C44 C30 2.4(5) 1_555
C44 Zn53 2.6(5) 1_554
C44 C37 2.7(5) 1_555
C45 N50 1.4(4) 1_555
C45 C37 1.4(4) 1_555
C45 C44 2.3(6) 1_555
C45 C30 2.4(4) 1_555
C45 C36 2.7(5) 1_555
C45 Zn53 2.8(5) 1_554
C46 N51 1.4(4) 1_555
C46 C38 1.4(5) 1_555
C46 C47 2.4(4) 1_555
C46 C31 2.4(5) 1_555
C46 C39 2.7(5) 1_555
C46 Zn53 3.0(5) 1_555
C47 C39 1.4(5) 1_555
C47 N51 1.4(4) 1_555
C47 C46 2.4(4) 1_555
C47 C31 2.4(5) 1_555
C47 C38 2.8(5) 1_555
C47 Zn53 3.0(5) 1_555
N48 C41 1.4(4) 1_555
N48 C40 1.4(4) 1_555
N48 Zn52 2.0(3) 1_554
N48 C32 2.4(3) 1_555
N48 C33 2.4(4) 1_555
N48 C27 2.7(5) 1_555
N49 C43 1.4(3) 1_555
N49 C42 1.4(4) 1_555
N49 Zn52 2.2(3) 1_555
N49 C35 2.4(4) 1_555
N49 C34 2.4(4) 1_555
N49 C28 2.8(5) 1_555
N50 C45 1.4(4) 1_555
N50 C44 1.4(3) 1_555
N50 Zn53 1.8(3) 1_554
N50 C37 2.4(4) 1_555
N50 C36 2.4(4) 1_555
N50 C30 2.7(4) 1_555
N51 C47 1.4(4) 1_555
N51 C46 1.4(4) 1_555
N51 Zn53 2.1(3) 1_555
N51 C39 2.4(4) 1_555
N51 C38 2.4(4) 1_555
N51 C31 2.8(4) 1_555
Zn52 N48 2.0(3) 1_556
Zn52 N49 2.2(3) 1_555
Zn52 Br55 2.39(5) 1_555
Zn52 Br54 2.40(6) 1_555
Zn52 C41 2.9(6) 1_556
Zn52 C40 3.0(6) 1_556
Zn52 C43 3.0(5) 1_555
Zn53 N50 1.8(3) 1_556
Zn53 N51 2.1(3) 1_555
Zn53 Br56 2.32(6) 1_555
Zn53 Br57 2.45(6) 1_555
Zn53 C44 2.6(5) 1_556
Zn53 C45 2.8(5) 1_556
Zn53 C47 3.0(5) 1_555
Zn53 C46 3.0(5) 1_555
Br54 Zn52 2.40(6) 1_555
Br55 Zn52 2.39(5) 1_555
Br56 Zn53 2.32(6) 1_555
Br57 Zn53 2.45(6) 1_555
Br58 Br59 2.3(2) 1_555
Br58 Br60 2.6(2) 1_545
Br58 Br61 2.7(2) 1_545
Br59 Br61 1.0(2) 1_545
Br59 Br60 1.4(2) 1_545
Br59 Br58 2.3(2) 1_555
Br60 Br59 1.4(2) 1_565
Br60 Br61 2.4(1) 1_555
Br60 Br58 2.6(2) 1_565
Br61 Br59 1.0(2) 1_565
Br61 Br60 2.4(1) 1_555
Br61 Br58 2.7(2) 1_565
